data_7119653
loop_
_publ_author_name
'Shuai Dong'
'Kiran Indukuri'
'Derrick L. J. Clive'
'Jin-Ming Gao'

_publ_section_title
;
 Synthesis of models of the BC ring systems of MPC1001 and MPC1001F
;
_journal_name_full Chem.Commun.
_journal_page_first 8271
_journal_volume 52
_journal_year 2016
_chemical_formula_moiety 'C11 H16 N2 O5 S'
_chemical_formula_sum 'C11 H16 N2 O5 S'
_chemical_formula_weight 288.32
_space_group_crystal_system monoclinic
_space_group_IT_number 14
_space_group_name_Hall '-P 2yn'
_space_group_name_H-M_alt 'P 1 21/n 1'
_symmetry_space_group_name_Hall '-P 2yn'
_symmetry_space_group_name_H-M 'P 1 21/n 1'
_atom_sites_solution_hydrogens geom
_audit_creation_method SHELXL-2014/7
_audit_update_record
;
2016-05-17 deposited with the CCDC.
2016-06-07 downloaded from the CCDC.
;
_cell_angle_alpha 90
_cell_angle_beta 99.8233(9)
_cell_angle_gamma 90
_cell_formula_units_Z 4
_cell_length_a 9.03667(17)
_cell_length_b 6.90757(13)
_cell_length_c 21.7122(4)
_cell_measurement_reflns_used 9265
_cell_measurement_temperature 173(2)
_cell_measurement_theta_max 73.93
_cell_measurement_theta_min 4.13
_cell_volume 1335.44(4)
_computing_cell_refinement 'Bruker SAINT'
_computing_data_collection 'Bruker APEX2'
_computing_data_reduction 'Bruker SAINT'
_computing_molecular_graphics 'Bruker SHELXTL'
_computing_publication_material 'Bruker SHELXTL'
_computing_structure_refinement 'SHELXL-2014/7 (Sheldrick, 2014)'
_computing_structure_solution 'SHELXD (Schneider & Sheldrick, 2002)'
_diffrn_ambient_temperature 173(2)
_diffrn_measured_fraction_theta_full 0.985
_diffrn_measured_fraction_theta_max 0.979
_diffrn_measurement_device_type 'Bruker APEX-II CCD'
_diffrn_measurement_method '\f and \w scans'
_diffrn_radiation_type CuK\a
_diffrn_radiation_wavelength 1.54178
_diffrn_reflns_av_R_equivalents 0.0428
_diffrn_reflns_av_unetI/netI 0.0324
_diffrn_reflns_Laue_measured_fraction_full 0.985
_diffrn_reflns_Laue_measured_fraction_max 0.979
_diffrn_reflns_limit_h_max 11
_diffrn_reflns_limit_h_min -11
_diffrn_reflns_limit_k_max 8
_diffrn_reflns_limit_k_min -8
_diffrn_reflns_limit_l_max 24
_diffrn_reflns_limit_l_min -26
_diffrn_reflns_number 9189
_diffrn_reflns_point_group_measured_fraction_full 0.985
_diffrn_reflns_point_group_measured_fraction_max 0.979
_diffrn_reflns_theta_full 67.679
_diffrn_reflns_theta_max 74.105
_diffrn_reflns_theta_min 4.133
_exptl_absorpt_coefficient_mu 2.347
_exptl_absorpt_correction_T_max 1.0000
_exptl_absorpt_correction_T_min 0.3361
_exptl_absorpt_correction_type numerical
_exptl_absorpt_process_details 'SADABS 2014/5'
_exptl_crystal_colour colourless
_exptl_crystal_density_diffrn 1.434
_exptl_crystal_description rod
_exptl_crystal_F_000 608
_exptl_crystal_recrystallization_method 'Re-crystallisation from solvent'
_exptl_crystal_size_max 0.744
_exptl_crystal_size_mid 0.103
_exptl_crystal_size_min 0.065
_refine_diff_density_max 0.442
_refine_diff_density_min -0.508
_refine_diff_density_rms 0.070
_refine_ls_extinction_coef .
_refine_ls_extinction_method none
_refine_ls_goodness_of_fit_ref 1.123
_refine_ls_hydrogen_treatment constr
_refine_ls_matrix_type full
_refine_ls_number_parameters 174
_refine_ls_number_reflns 2664
_refine_ls_number_restraints 0
_refine_ls_restrained_S_all 1.123
_refine_ls_R_factor_all 0.0508
_refine_ls_R_factor_gt 0.0493
_refine_ls_shift/su_max 0.001
_refine_ls_shift/su_mean 0.000
_refine_ls_structure_factor_coef Fsqd
_refine_ls_weighting_details 'w=1/[\s^2^(Fo^2^)+(0.0731P)^2^+0.8643P] where P=(Fo^2^+2Fc^2^)/3'
_refine_ls_weighting_scheme calc
_refine_ls_wR_factor_gt 0.1361
_refine_ls_wR_factor_ref 0.1373
_reflns_Friedel_coverage 0.000
_reflns_Friedel_fraction_full .
_reflns_Friedel_fraction_max .
_reflns_number_gt 2517
_reflns_number_total 2664
_reflns_threshold_expression 'I > 2\s(I)'
_cod_data_source_file c6cc04169h3.cif
_cod_data_source_block dlc1604
_cod_original_cell_volume 1335.43(4)
_cod_database_code 7119653
_shelx_shelxl_version_number 2014/7
_shelx_space_group_comment
; 
The symmetry employed for this shelxl refinement is uniquely defined 
by the following loop, which should always be used as a source of 
symmetry information in preference to the above space-group names. 
They are only intended as comments. 
;
_shelx_estimated_absorpt_t_min 0.274
_shelx_estimated_absorpt_t_max 0.862
_solvent_exptl_crystal_recrystallization_method 'methanol, diethyl ether, hexanes'

loop_
_space_group_symop_operation_xyz
'x, y, z'
'-x+1/2, y+1/2, -z+1/2'
'-x, -y, -z'
'x-1/2, -y-1/2, z-1/2'

loop_
_atom_site_label
_atom_site_type_symbol
_atom_site_fract_x
_atom_site_fract_y
_atom_site_fract_z
_atom_site_U_iso_or_equiv
_atom_site_adp_type
_atom_site_occupancy
_atom_site_site_symmetry_order
_atom_site_calc_flag
_atom_site_refinement_flags_posn
_atom_site_refinement_flags_adp
_atom_site_refinement_flags_occupancy
_atom_site_disorder_assembly
_atom_site_disorder_group
S S -0.02067(6) -0.13965(7) 0.39901(2) 0.02830(18) Uani 1 1 d . . . . .
O1 O -0.03494(18) 0.2686(2) 0.31281(7) 0.0333(4) Uani 1 1 d . . . . .
O2 O -0.0394(2) -0.2492(3) 0.18488(10) 0.0537(5) Uani 1 1 d . . . . .
O3 O 0.23359(19) -0.3515(2) 0.25189(8) 0.0387(4) Uani 1 1 d . . . . .
O4 O 0.17067(19) 0.2090(2) 0.44516(7) 0.0321(4) Uani 1 1 d . . . . .
O5 O 0.2946(2) 0.5039(2) 0.46774(8) 0.0432(4) Uani 1 1 d . . . . .
N1 N -0.05413(19) 0.0035(3) 0.25007(8) 0.0272(4) Uani 1 1 d . . . . .
N2 N 0.19336(18) -0.1541(2) 0.32991(8) 0.0238(4) Uani 1 1 d . . . . .
C1 C 0.0040(2) 0.1058(3) 0.30407(9) 0.0244(4) Uani 1 1 d . . . . .
C2 C 0.0101(2) -0.1645(3) 0.23268(11) 0.0323(5) Uani 1 1 d . . . . .
C3 C 0.1558(2) -0.2344(3) 0.27352(10) 0.0273(4) Uani 1 1 d . . . . .
C4 C 0.3485(2) -0.1665(3) 0.36438(10) 0.0296(5) Uani 1 1 d . . . . .
H4A H 0.4216 -0.1235 0.3381 0.036 Uiso 1 1 calc R U . . .
H4B H 0.3733 -0.3003 0.3789 0.036 Uiso 1 1 calc R U . . .
C5 C 0.3476(2) -0.0301(3) 0.41932(11) 0.0316(5) Uani 1 1 d . . . . .
H5A H 0.4464 0.0340 0.4312 0.038 Uiso 1 1 calc R U . . .
H5B H 0.3233 -0.1008 0.4560 0.038 Uiso 1 1 calc R U . . .
C6 C 0.2258(2) 0.1171(3) 0.39531(9) 0.0245(4) Uani 1 1 d . . . . .
H6 H 0.2663 0.2163 0.3690 0.029 Uiso 1 1 calc R U . . .
C7 C 0.1051(2) -0.0065(3) 0.35409(9) 0.0222(4) Uani 1 1 d . . . . .
C8 C -0.1776(2) 0.0919(4) 0.20620(11) 0.0376(5) Uani 1 1 d . . . . .
H8A H -0.2449 -0.0098 0.1863 0.045 Uiso 1 1 calc R U . . .
H8B H -0.1364 0.1641 0.1741 0.045 Uiso 1 1 calc R U . . .
H8C H -0.2338 0.1803 0.2290 0.045 Uiso 1 1 calc R U . . .
C9 C 0.1610(3) 0.4123(3) 0.44171(11) 0.0345(5) Uani 1 1 d . . . . .
H9A H 0.1337 0.4513 0.3973 0.041 Uiso 1 1 calc R U . . .
H9B H 0.0799 0.4565 0.4638 0.041 Uiso 1 1 calc R U . . .
C10 C 0.3295(4) 0.4827(4) 0.53454(13) 0.0530(7) Uani 1 1 d . . . . .
H10A H 0.4240 0.5494 0.5504 0.064 Uiso 1 1 calc R U . . .
H10B H 0.2486 0.5392 0.5536 0.064 Uiso 1 1 calc R U . . .
H10C H 0.3396 0.3449 0.5452 0.064 Uiso 1 1 calc R U . . .
C11 C -0.1518(3) 0.0386(4) 0.41864(12) 0.0373(5) Uani 1 1 d . . . . .
H11A H -0.2214 -0.0234 0.4426 0.045 Uiso 1 1 calc R U . . .
H11B H -0.2085 0.0940 0.3802 0.045 Uiso 1 1 calc R U . . .
H11C H -0.0966 0.1416 0.4438 0.045 Uiso 1 1 calc R U . . .

loop_
_atom_site_aniso_label
_atom_site_aniso_U_11
_atom_site_aniso_U_22
_atom_site_aniso_U_33
_atom_site_aniso_U_23
_atom_site_aniso_U_13
_atom_site_aniso_U_12
S 0.0338(3) 0.0221(3) 0.0321(3) 0.00477(18) 0.0145(2) 0.00109(18)
O1 0.0417(8) 0.0240(8) 0.0339(9) 0.0044(6) 0.0057(6) 0.0113(6)
O2 0.0479(10) 0.0612(12) 0.0484(11) -0.0275(10) -0.0019(8) 0.0038(9)
O3 0.0420(9) 0.0347(9) 0.0423(10) -0.0116(7) 0.0152(7) 0.0073(7)
O4 0.0483(9) 0.0221(7) 0.0281(8) -0.0030(6) 0.0131(6) -0.0002(6)
O5 0.0571(11) 0.0308(9) 0.0397(10) 0.0015(7) 0.0031(8) -0.0107(7)
N1 0.0256(8) 0.0304(9) 0.0259(9) 0.0009(7) 0.0054(6) 0.0008(7)
N2 0.0283(8) 0.0184(8) 0.0265(9) 0.0013(6) 0.0096(7) 0.0042(6)
C1 0.0262(9) 0.0244(10) 0.0243(10) 0.0036(7) 0.0090(7) 0.0015(7)
C2 0.0307(10) 0.0350(12) 0.0323(12) -0.0067(9) 0.0087(8) -0.0026(9)
C3 0.0322(10) 0.0206(9) 0.0315(11) -0.0035(8) 0.0121(8) -0.0002(7)
C4 0.0303(10) 0.0263(10) 0.0327(11) 0.0049(8) 0.0068(8) 0.0088(8)
C5 0.0327(10) 0.0296(11) 0.0312(11) 0.0034(9) 0.0020(8) 0.0054(8)
C6 0.0321(10) 0.0179(9) 0.0244(10) 0.0010(7) 0.0073(8) 0.0007(7)
C7 0.0288(9) 0.0171(9) 0.0223(10) 0.0025(7) 0.0089(7) 0.0039(7)
C8 0.0303(10) 0.0470(14) 0.0337(12) 0.0057(10) 0.0000(9) 0.0027(10)
C9 0.0440(12) 0.0221(10) 0.0354(12) -0.0044(8) 0.0013(9) 0.0053(9)
C10 0.0641(17) 0.0479(16) 0.0422(16) -0.0102(12) -0.0050(12) -0.0029(13)
C11 0.0369(11) 0.0382(12) 0.0414(13) 0.0043(10) 0.0197(9) 0.0084(10)

loop_
_atom_type_symbol
_atom_type_description
_atom_type_scat_dispersion_real
_atom_type_scat_dispersion_imag
_atom_type_scat_source
C C 0.0181 0.0091 'International Tables Vol C Tables 4.2.6.8 and 6.1.1.4'
H H 0.0000 0.0000 'International Tables Vol C Tables 4.2.6.8 and 6.1.1.4'
N N 0.0311 0.0180 'International Tables Vol C Tables 4.2.6.8 and 6.1.1.4'
O O 0.0492 0.0322 'International Tables Vol C Tables 4.2.6.8 and 6.1.1.4'
S S 0.3331 0.5567 'International Tables Vol C Tables 4.2.6.8 and 6.1.1.4'

loop_
_geom_angle_atom_site_label_1
_geom_angle_atom_site_label_2
_geom_angle_atom_site_label_3
_geom_angle
_geom_angle_site_symmetry_1
_geom_angle_site_symmetry_3
C11 S C7 105.69(10) . .
C9 O4 C6 115.66(17) . .
C9 O5 C10 112.8(2) . .
C2 N1 C1 122.80(18) . .
C2 N1 C8 118.73(19) . .
C1 N1 C8 118.03(18) . .
C3 N2 C7 123.81(17) . .
C3 N2 C4 120.83(17) . .
C7 N2 C4 113.06(16) . .
O1 C1 N1 121.93(18) . .
O1 C1 C7 121.62(18) . .
N1 C1 C7 116.10(17) . .
O2 C2 N1 122.1(2) . .
O2 C2 C3 120.0(2) . .
N1 C2 C3 117.81(18) . .
O3 C3 N2 123.9(2) . .
O3 C3 C2 118.8(2) . .
N2 C3 C2 117.26(17) . .
N2 C4 C5 103.34(16) . .
C4 C5 C6 104.17(17) . .
O4 C6 C5 111.44(17) . .
O4 C6 C7 112.62(16) . .
C5 C6 C7 103.10(16) . .
N2 C7 C1 113.86(16) . .
N2 C7 C6 102.79(15) . .
C1 C7 C6 114.43(16) . .
N2 C7 S 105.41(12) . .
C1 C7 S 106.37(13) . .
C6 C7 S 113.79(13) . .
O5 C9 O4 112.91(19) . .

loop_
_geom_bond_atom_site_label_1
_geom_bond_atom_site_label_2
_geom_bond_distance
_geom_bond_site_symmetry_2
S C11 1.810(2) .
S C7 1.8619(19) .
O1 C1 1.203(3) .
O2 C2 1.209(3) .
O3 C3 1.217(3) .
O4 C9 1.409(3) .
O4 C6 1.416(2) .
O5 C9 1.395(3) .
O5 C10 1.438(3) .
N1 C2 1.379(3) .
N1 C1 1.393(3) .
N1 C8 1.471(3) .
N2 C3 1.334(3) .
N2 C7 1.447(2) .
N2 C4 1.474(3) .
C1 C7 1.510(3) .
C2 C3 1.535(3) .
C4 C5 1.521(3) .
C5 C6 1.524(3) .
C6 C7 1.545(3) .

loop_
_geom_torsion_atom_site_label_1
_geom_torsion_atom_site_label_2
_geom_torsion_atom_site_label_3
_geom_torsion_atom_site_label_4
_geom_torsion
_geom_torsion_site_symmetry_1
_geom_torsion_site_symmetry_2
_geom_torsion_site_symmetry_3
_geom_torsion_site_symmetry_4
C2 N1 C1 O1 165.8(2) . . . .
C8 N1 C1 O1 -6.4(3) . . . .
C2 N1 C1 C7 -20.8(3) . . . .
C8 N1 C1 C7 166.94(17) . . . .
C1 N1 C2 O2 -178.2(2) . . . .
C8 N1 C2 O2 -6.0(3) . . . .
C1 N1 C2 C3 -2.9(3) . . . .
C8 N1 C2 C3 169.30(19) . . . .
C7 N2 C3 O3 176.20(19) . . . .
C4 N2 C3 O3 14.6(3) . . . .
C7 N2 C3 C2 -0.1(3) . . . .
C4 N2 C3 C2 -161.64(18) . . . .
O2 C2 C3 O3 13.2(3) . . . .
N1 C2 C3 O3 -162.2(2) . . . .
O2 C2 C3 N2 -170.4(2) . . . .
N1 C2 C3 N2 14.3(3) . . . .
C3 N2 C4 C5 170.68(18) . . . .
C7 N2 C4 C5 7.3(2) . . . .
N2 C4 C5 C6 -27.4(2) . . . .
C9 O4 C6 C5 131.88(19) . . . .
C9 O4 C6 C7 -112.82(19) . . . .
C4 C5 C6 O4 157.98(17) . . . .
C4 C5 C6 C7 36.9(2) . . . .
C3 N2 C7 C1 -23.0(3) . . . .
C4 N2 C7 C1 139.85(17) . . . .
C3 N2 C7 C6 -147.33(18) . . . .
C4 N2 C7 C6 15.5(2) . . . .
C3 N2 C7 S 93.2(2) . . . .
C4 N2 C7 S -103.95(15) . . . .
O1 C1 C7 N2 -153.64(18) . . . .
N1 C1 C7 N2 33.0(2) . . . .
O1 C1 C7 C6 -35.8(3) . . . .
N1 C1 C7 C6 150.80(17) . . . .
O1 C1 C7 S 90.7(2) . . . .
N1 C1 C7 S -82.67(17) . . . .
O4 C6 C7 N2 -152.07(15) . . . .
C5 C6 C7 N2 -31.84(19) . . . .
O4 C6 C7 C1 84.0(2) . . . .
C5 C6 C7 C1 -155.81(17) . . . .
O4 C6 C7 S -38.63(19) . . . .
C5 C6 C7 S 81.60(17) . . . .
C11 S C7 N2 -170.96(14) . . . .
C11 S C7 C1 -49.74(16) . . . .
C11 S C7 C6 77.18(16) . . . .
C10 O5 C9 O4 -68.8(3) . . . .
C6 O4 C9 O5 -86.6(2) . . . .
